data_2206284
loop_
_publ_author_name
'Yu-Xia Li'
'Po-Run Liu'
'Xiang-Chao Zeng'
'Shi-Hai Xu'
'Fen-Ni Liu'

_publ_section_title
;
 3-[(4,5-Dibromo-1-methyl-1<i>H</i>-pyrrole-2-carbonyl)amino]propanoic
 acid
;
_journal_issue 7
_journal_name_full 'Acta Crystallographica Section E'
_journal_page_first o2150
_journal_page_last o2151
_journal_paper_doi 10.1107/S1600536805018416
_journal_volume 61
_journal_year 2005
_chemical_formula_iupac 'C9 H10 Br2 N2 O3'
_chemical_formula_moiety 'C9 H10 Br2 N2 O3'
_chemical_formula_sum 'C9 H10 Br2 N2 O3'
_chemical_formula_weight 354.01
_chemical_melting_point 458
_chemical_name_systematic
;
3-[(4,5-Dibromo-1-methyl-1H-pyrrole-2-carbonyl)amino]propanoic acid
;
_space_group_IT_number 2
_symmetry_cell_setting triclinic
_symmetry_space_group_name_Hall '-P 1'
_symmetry_space_group_name_H-M 'P -1'
_atom_sites_solution_hydrogens geom
_atom_sites_solution_primary direct
_atom_sites_solution_secondary difmap
_audit_creation_method SHELXL-97
_cell_angle_alpha 104.062(5)
_cell_angle_beta 107.942(5)
_cell_angle_gamma 95.651(5)
_cell_formula_units_Z 2
_cell_length_a 7.752(2)
_cell_length_b 9.238(3)
_cell_length_c 9.304(3)
_cell_measurement_reflns_used 816
_cell_measurement_temperature 273(2)
_cell_measurement_theta_max 27.04
_cell_measurement_theta_min 3.29
_cell_volume 603.9(3)
_computing_cell_refinement 'SAINT-Plus (Bruker, 1999)'
_computing_data_collection 'SMART (Bruker,1999)'
_computing_data_reduction SAINT-Plus
_computing_molecular_graphics SHELXTL
_computing_publication_material SHELXTL
_computing_structure_refinement SHELXTL
_computing_structure_solution 'SHELXTL (Bruker,1997)'
_diffrn_ambient_temperature 273(2)
_diffrn_measured_fraction_theta_full 0.984
_diffrn_measured_fraction_theta_max 0.984
_diffrn_measurement_device_type 'Bruker SMART 1K CCD area-detector'
_diffrn_measurement_method '\f and \w'
_diffrn_radiation_monochromator graphite
_diffrn_radiation_source 'fine-focus sealed tube'
_diffrn_radiation_type MoK\a
_diffrn_radiation_wavelength 0.71073
_diffrn_reflns_av_R_equivalents 0.0229
_diffrn_reflns_av_sigmaI/netI 0.0318
_diffrn_reflns_limit_h_max 9
_diffrn_reflns_limit_h_min -9
_diffrn_reflns_limit_k_max 11
_diffrn_reflns_limit_k_min -11
_diffrn_reflns_limit_l_max 11
_diffrn_reflns_limit_l_min -11
_diffrn_reflns_number 5185
_diffrn_reflns_theta_full 27.07
_diffrn_reflns_theta_max 27.07
_diffrn_reflns_theta_min 2.31
_diffrn_standards_number 0
_exptl_absorpt_coefficient_mu 6.704
_exptl_absorpt_correction_T_max 0.262
_exptl_absorpt_correction_T_min 0.059
_exptl_absorpt_correction_type multi-scan
_exptl_absorpt_process_details '(SADABS; Sheldrick, 1996)'
_exptl_crystal_colour Colourless
_exptl_crystal_density_diffrn 1.947
_exptl_crystal_density_meas ?
_exptl_crystal_density_method 'not measured'
_exptl_crystal_description Block
_exptl_crystal_F_000 344
_exptl_crystal_size_max 0.50
_exptl_crystal_size_mid 0.38
_exptl_crystal_size_min 0.20
_refine_diff_density_max 0.927
_refine_diff_density_min -0.604
_refine_ls_extinction_method none
_refine_ls_goodness_of_fit_ref 1.022
_refine_ls_hydrogen_treatment constr
_refine_ls_matrix_type full
_refine_ls_number_parameters 146
_refine_ls_number_reflns 2602
_refine_ls_number_restraints 0
_refine_ls_restrained_S_all 1.022
_refine_ls_R_factor_all 0.0495
_refine_ls_R_factor_gt 0.0345
_refine_ls_shift/su_max 0.000
_refine_ls_shift/su_mean 0.000
_refine_ls_structure_factor_coef Fsqd
_refine_ls_weighting_details 'calc w=1/[\s^2^(Fo^2^)+(0.0373P)^2^+0.6113P] where P=(Fo^2^+2Fc^2^)/3'
_refine_ls_weighting_scheme calc
_refine_ls_wR_factor_gt 0.0774
_refine_ls_wR_factor_ref 0.0852
_reflns_number_gt 2039
_reflns_number_total 2602
_reflns_threshold_expression I>2\s(I)
_cod_data_source_file sg6016.cif
_cod_data_source_block I
_cod_depositor_comments
;
The following automatic conversions were performed:
'_symmetry_cell_setting' value 'Triclinic' changed to 'triclinic'
according to '/home/saulius/struct/CIF-dictionaries/cif_core.dic'
dictionary named 'cif_core.dic' version 2.4.1 from
2010-06-29.

'_exptl_absorpt_correction_type' value 'Multi-Scan' changed
to 'multi-scan' according to
'/home/saulius/struct/CIF-dictionaries/cif_core.dic' dictionary named
'cif_core.dic' version 2.4.1 from 2010-06-29.

Automatic conversion script
Id: cif_fix_enum 1527 2010-12-29 10:47:43Z saulius 

The following automatic conversions were performed:

'_symmetry_cell_setting' value 'Triclinic' changed to 'triclinic'
according to /home/saulius/struct/CIF-dictionaries/cif_core.dic
dictionary named 'cif_core.dic' version 2.4.1 from
2010-06-29.

'_exptl_absorpt_correction_type' value 'Multi-Scan'
changed to 'multi-scan' according to
/home/saulius/struct/CIF-dictionaries/cif_core.dic dictionary named
'cif_core.dic' version 2.4.1 from 2010-06-29.

Automatic conversion script
Id: cif_fix_values 1715 2011-07-08 13:25:40Z adriana 

The following automatic conversions were performed:

'_exptl_crystal_density_meas' value 'none' was changed to '?' - the
value is perceived as not measured.

Automatic conversion script
Id: cif_fix_values 3008 2015-01-20 13:52:24Z robertas 
;
_cod_original_cell_volume 604.0(3)
_cod_database_code 2206284

loop_
_symmetry_equiv_pos_as_xyz
'x, y, z'
'-x, -y, -z'

loop_
_atom_site_label
_atom_site_fract_x
_atom_site_fract_y
_atom_site_fract_z
_atom_site_U_iso_or_equiv
_atom_site_adp_type
_atom_site_calc_flag
_atom_site_refinement_flags
_atom_site_occupancy
_atom_site_type_symbol
Br1 0.61258(6) 0.14878(4) 0.32445(6) 0.05795(15) Uani d . 1 Br
Br2 0.89427(5) 0.46049(5) 0.65444(5) 0.05604(15) Uani d . 1 Br
O1 0.6088(3) 0.8114(3) 0.2384(3) 0.0515(7) Uani d . 1 O
O2 -0.0840(4) 0.6678(3) 0.0559(3) 0.0558(7) Uani d . 1 O
O3 -0.0691(4) 0.8966(3) 0.2079(5) 0.0787(10) Uani d . 1 O
H3 -0.1665 0.8562 0.2110 0.118 Uiso calc R 1 H
N1 0.7019(4) 0.6056(3) 0.4346(3) 0.0385(6) Uani d . 1 N
N2 0.3377(4) 0.6532(3) 0.1060(3) 0.0415(7) Uani d . 1 N
H2 0.2715 0.5664 0.0894 0.050 Uiso calc R 1 H
C1 0.7272(4) 0.4719(4) 0.4668(4) 0.0387(7) Uani d . 1 C
C2 0.6151(5) 0.3555(4) 0.3431(4) 0.0398(8) Uani d . 1 C
C3 0.5138(5) 0.4178(4) 0.2292(4) 0.0395(8) Uani d . 1 C
H3A 0.4253 0.3644 0.1321 0.047 Uiso calc R 1 H
C4 0.5690(4) 0.5725(4) 0.2870(4) 0.0358(7) Uani d . 1 C
C5 0.7964(6) 0.7559(4) 0.5432(5) 0.0567(10) Uani d . 1 C
H5A 0.8065 0.7566 0.6488 0.085 Uiso calc R 1 H
H5B 0.7272 0.8311 0.5138 0.085 Uiso calc R 1 H
H5C 0.9176 0.7784 0.5381 0.085 Uiso calc R 1 H
C6 0.5080(4) 0.6882(4) 0.2094(4) 0.0364(7) Uani d . 1 C
C7 0.2586(5) 0.7570(5) 0.0194(5) 0.0492(9) Uani d . 1 C
H7A 0.1670 0.6985 -0.0811 0.059 Uiso calc R 1 H
H7B 0.3551 0.8140 -0.0018 0.059 Uiso calc R 1 H
C8 0.1698(5) 0.8663(4) 0.1092(5) 0.0542(10) Uani d . 1 C
H8A 0.2564 0.9125 0.2155 0.065 Uiso calc R 1 H
H8B 0.1466 0.9466 0.0593 0.065 Uiso calc R 1 H
C9 -0.0071(5) 0.7969(4) 0.1189(5) 0.0452(9) Uani d . 1 C

loop_
_atom_site_aniso_label
_atom_site_aniso_U_11
_atom_site_aniso_U_22
_atom_site_aniso_U_33
_atom_site_aniso_U_12
_atom_site_aniso_U_13
_atom_site_aniso_U_23
Br1 0.0519(3) 0.0375(2) 0.0907(3) 0.01081(17) 0.0226(2) 0.0309(2)
Br2 0.0462(2) 0.0800(3) 0.0483(2) 0.0175(2) 0.01593(17) 0.0280(2)
O1 0.0406(14) 0.0335(13) 0.0810(19) 0.0048(11) 0.0185(13) 0.0212(13)
O2 0.0454(15) 0.0433(15) 0.0654(17) -0.0019(12) 0.0102(13) 0.0077(13)
O3 0.0583(19) 0.0440(16) 0.132(3) 0.0007(14) 0.051(2) 0.0025(17)
N1 0.0328(15) 0.0360(15) 0.0451(16) 0.0055(12) 0.0157(13) 0.0065(12)
N2 0.0364(16) 0.0349(15) 0.0547(18) 0.0071(12) 0.0146(14) 0.0170(13)
C1 0.0328(17) 0.0461(19) 0.0456(19) 0.0120(15) 0.0181(15) 0.0202(16)
C2 0.0351(18) 0.0340(17) 0.056(2) 0.0072(14) 0.0192(16) 0.0184(16)
C3 0.0334(17) 0.0314(16) 0.0496(19) 0.0044(14) 0.0105(15) 0.0099(15)
C4 0.0299(16) 0.0323(16) 0.0465(18) 0.0070(13) 0.0147(14) 0.0115(14)
C5 0.055(2) 0.040(2) 0.059(2) 0.0015(18) 0.012(2) -0.0027(18)
C6 0.0339(18) 0.0305(16) 0.0508(19) 0.0108(14) 0.0223(15) 0.0108(14)
C7 0.047(2) 0.051(2) 0.055(2) 0.0135(17) 0.0156(18) 0.0273(18)
C8 0.040(2) 0.042(2) 0.083(3) 0.0096(17) 0.020(2) 0.022(2)
C9 0.0356(19) 0.0365(19) 0.062(2) 0.0103(15) 0.0096(17) 0.0189(17)

loop_
_atom_type_symbol
_atom_type_description
_atom_type_scat_dispersion_real
_atom_type_scat_dispersion_imag
_atom_type_scat_source
C C 0.0033 0.0016 'International Tables Vol C Tables 4.2.6.8 and 6.1.1.4'
H H 0.0000 0.0000 'International Tables Vol C Tables 4.2.6.8 and 6.1.1.4'
N N 0.0061 0.0033 'International Tables Vol C Tables 4.2.6.8 and 6.1.1.4'
O O 0.0106 0.0060 'International Tables Vol C Tables 4.2.6.8 and 6.1.1.4'
Br Br -0.2901 2.4595 'International Tables Vol C Tables 4.2.6.8 and 6.1.1.4'

loop_
_geom_angle_atom_site_label_1
_geom_angle_atom_site_label_2
_geom_angle_atom_site_label_3
_geom_angle
C9 O3 H3 109.5
C1 N1 C4 107.6(3)
C1 N1 C5 124.7(3)
C4 N1 C5 127.7(3)
C6 N2 C7 122.2(3)
C6 N2 H2 118.9
C7 N2 H2 118.9
C2 C1 N1 109.4(3)
C2 C1 Br2 127.7(3)
N1 C1 Br2 122.9(3)
C1 C2 C3 107.6(3)
C1 C2 Br1 125.5(3)
C3 C2 Br1 126.8(3)
C4 C3 C2 107.2(3)
C4 C3 H3A 126.4
C2 C3 H3A 126.4
C3 C4 N1 108.2(3)
C3 C4 C6 128.2(3)
N1 C4 C6 123.6(3)
N1 C5 H5A 109.5
N1 C5 H5B 109.5
H5A C5 H5B 109.5
N1 C5 H5C 109.5
H5A C5 H5C 109.5
H5B C5 H5C 109.5
O1 C6 N2 121.7(3)
O1 C6 C4 122.2(3)
N2 C6 C4 116.1(3)
N2 C7 C8 112.2(3)
N2 C7 H7A 109.2
C8 C7 H7A 109.2
N2 C7 H7B 109.2
C8 C7 H7B 109.2
H7A C7 H7B 107.9
C9 C8 C7 114.8(3)
C9 C8 H8A 108.6
C7 C8 H8A 108.6
C9 C8 H8B 108.6
C7 C8 H8B 108.6
H8A C8 H8B 107.5
O2 C9 O3 123.4(4)
O2 C9 C8 125.4(4)
O3 C9 C8 111.2(3)

loop_
_geom_bond_atom_site_label_1
_geom_bond_atom_site_label_2
_geom_bond_distance
Br1 C2 1.872(3)
Br2 C1 1.860(3)
O1 C6 1.235(4)
O2 C9 1.194(4)
O3 C9 1.314(5)
O3 H3 0.8200
N1 C1 1.359(4)
N1 C4 1.380(4)
N1 C5 1.465(5)
N2 C6 1.325(4)
N2 C7 1.460(4)
N2 H2 0.8600
C1 C2 1.355(5)
C2 C3 1.395(5)
C3 C4 1.371(4)
C3 H3A 0.9300
C4 C6 1.467(4)
C5 H5A 0.9600
C5 H5B 0.9600
C5 H5C 0.9600
C7 C8 1.507(6)
C7 H7A 0.9700
C7 H7B 0.9700
C8 C9 1.494(5)
C8 H8A 0.9700
C8 H8B 0.9700

loop_
_geom_hbond_atom_site_label_D
_geom_hbond_atom_site_label_H
_geom_hbond_atom_site_label_A
_geom_hbond_site_symmetry_A
_geom_hbond_distance_DH
_geom_hbond_distance_HA
_geom_hbond_distance_DA
_geom_hbond_angle_DHA
O3 H3 O1 1_455 0.82 1.86 2.663(4) 167
N2 H2 O2 2_565 0.86 2.32 3.128(4) 157

loop_
_cod_related_entry_id
_cod_related_entry_database
_cod_related_entry_code
1 ChemSpider 21129236
